data_7121178
loop_
_publ_author_name
'Gil-Negrete, Jos\'e M'
'P\'erez Sestelo, Jos\'e'
'Sarandeses, Luis A.'

_publ_section_title
;
 Synthesis of bench-stable solid triorganoindium reagents and reactivity
 in palladium-catalyzed cross-coupling reactions.
;
_journal_issue 12
_journal_name_full 'Chemical communications (Cambridge, England)'
_journal_page_first 1453
_journal_page_last 1456
_journal_paper_doi 10.1039/c7cc09344f
_journal_volume 54
_journal_year 2018
_chemical_formula_moiety 'C25 H25 In N2'
_chemical_formula_sum 'C25 H25 In N2'
_chemical_formula_weight 468.29
_chemical_name_systematic JMG274V3
_space_group_crystal_system monoclinic
_space_group_IT_number 14
_space_group_name_Hall '-P 2ybc'
_space_group_name_H-M_alt 'P 1 21/c 1'
_symmetry_space_group_name_Hall '-P 2ybc'
_symmetry_space_group_name_H-M 'P 1 21/c 1'
_atom_sites_solution_hydrogens geom
_atom_sites_solution_primary dual
_atom_sites_solution_secondary difmap
_audit_conform_dict_location ftp://ftp.iucr.org/pub/cif_core.dic
_audit_conform_dict_name cif_core.dic
_audit_conform_dict_version 2.4.3
_audit_creation_date 2016-03-03T17:36:50-00:00
_audit_creation_method 'WinGX routine CIF_UPDATE'
_audit_update_record
;
2017-10-11 deposited with the CCDC.
2018-01-22 downloaded from the CCDC.
;
_cell_angle_alpha 90
_cell_angle_beta 98.628(3)
_cell_angle_gamma 90
_cell_formula_units_Z 4
_cell_length_a 12.3494(7)
_cell_length_b 12.6121(7)
_cell_length_c 13.8333(8)
_cell_measurement_reflns_used 9847
_cell_measurement_temperature 100(2)
_cell_measurement_theta_max 30.93
_cell_measurement_theta_min 2.32
_cell_measurement_wavelength 0.71073
_cell_volume 2130.2(2)
_computing_cell_refinement 'SAINT V8.37A integration software'
_computing_data_collection 'Bruker APEX2 software'
_computing_data_reduction 'SORTAV (Blessing, 1995)'
_computing_molecular_graphics 'ORTEP-3 for Windows (Farrugia, 2012)'
_computing_publication_material 'WinGX publication routines (Farrugia, 2012)'
_computing_structure_refinement 'SHELXL-2014/7 (Sheldrick, 2014)'
_computing_structure_solution 'SHELXT-2014 (Sheldrick, 2014)'
_diffrn_ambient_temperature 100(2)
_diffrn_detector 'APEX-II CCD'
_diffrn_measured_fraction_theta_full 1
_diffrn_measured_fraction_theta_max 0.995
_diffrn_measurement_device '\k-geometry diffractometer'
_diffrn_measurement_device_type 'Bruker APEX-II'
_diffrn_measurement_method '\f or \w oscillation scans'
_diffrn_orient_matrix_UB_11 -0.017498
_diffrn_orient_matrix_UB_12 0.05407
_diffrn_orient_matrix_UB_13 0.048224
_diffrn_orient_matrix_UB_21 -0.079763
_diffrn_orient_matrix_UB_22 -0.007312
_diffrn_orient_matrix_UB_23 -0.025684
_diffrn_orient_matrix_UB_31 -0.006308
_diffrn_orient_matrix_UB_32 -0.05753
_diffrn_orient_matrix_UB_33 0.048589
_diffrn_radiation_monochromator graphite
_diffrn_radiation_probe x-ray
_diffrn_radiation_type MoK\a
_diffrn_radiation_wavelength 0.71073
_diffrn_reflns_av_R_equivalents 0.0531
_diffrn_reflns_av_unetI/netI 0.0377
_diffrn_reflns_Laue_measured_fraction_full 1
_diffrn_reflns_Laue_measured_fraction_max 0.995
_diffrn_reflns_limit_h_max 19
_diffrn_reflns_limit_h_min -18
_diffrn_reflns_limit_k_max 18
_diffrn_reflns_limit_k_min -19
_diffrn_reflns_limit_l_max 21
_diffrn_reflns_limit_l_min -20
_diffrn_reflns_number 100422
_diffrn_reflns_point_group_measured_fraction_full 1
_diffrn_reflns_point_group_measured_fraction_max 0.995
_diffrn_reflns_reduction_process
;
        Scaled and merged with Sortav
        R.H. Blessing, (1987) Cryst. Rev. 1, 3-58
        R.H. Blessing, (1989) J. Appl. Cryst. 22, 396-397
;
_diffrn_reflns_theta_full 25.242
_diffrn_reflns_theta_max 33.221
_diffrn_reflns_theta_min 1.668
_diffrn_source 'sealed x-ray tube'
_diffrn_standards_number 0
_exptl_absorpt_coefficient_mu 1.121
_exptl_absorpt_correction_T_max 0.888
_exptl_absorpt_correction_T_min 0.814
_exptl_absorpt_correction_type multi-scan
_exptl_absorpt_process_details
;
SADABS-2014/5 - Bruker AXS area detector scaling and absorption correction
;
_exptl_crystal_colour colourless
_exptl_crystal_density_diffrn 1.46
_exptl_crystal_density_method 'not measured'
_exptl_crystal_description Plate
_exptl_crystal_F_000 952
_exptl_crystal_size_max 0.22
_exptl_crystal_size_mid 0.15
_exptl_crystal_size_min 0.07
_refine_diff_density_max 0.543
_refine_diff_density_min -0.41
_refine_diff_density_rms 0.094
_refine_ls_extinction_method none
_refine_ls_goodness_of_fit_ref 1.052
_refine_ls_hydrogen_treatment constr
_refine_ls_matrix_type full
_refine_ls_number_constraints 0
_refine_ls_number_parameters 255
_refine_ls_number_reflns 8141
_refine_ls_number_restraints 0
_refine_ls_restrained_S_all 1.052
_refine_ls_R_factor_all 0.043
_refine_ls_R_factor_gt 0.0294
_refine_ls_shift/su_max 0.002
_refine_ls_shift/su_mean 0
_refine_ls_structure_factor_coef Fsqd
_refine_ls_weighting_details 'w=1/[\s^2^(Fo^2^)+(0.0215P)^2^+0.8146P] where P=(Fo^2^+2Fc^2^)/3'
_refine_ls_weighting_scheme calc
_refine_ls_wR_factor_gt 0.0552
_refine_ls_wR_factor_ref 0.059
_reflns_Friedel_coverage 0
_reflns_number_gt 6553
_reflns_number_total 8141
_reflns_threshold_expression 'I > 2\s(I)'
_cod_data_source_file c7cc09344f2.cif
_cod_data_source_block shelx
_cod_depositor_comments 'Adding full bibliography for 7121178.cif.'
_cod_database_code 7121178
_shelx_estimated_absorpt_t_min 0.79
_shelx_estimated_absorpt_t_max 0.926

loop_
_space_group_symop_operation_xyz
'x, y, z'
'-x, y+1/2, -z+1/2'
'-x, -y, -z'
'x, -y-1/2, z-1/2'

loop_
_atom_site_label
_atom_site_type_symbol
_atom_site_fract_x
_atom_site_fract_y
_atom_site_fract_z
_atom_site_U_iso_or_equiv
_atom_site_adp_type
_atom_site_occupancy
_atom_site_site_symmetry_order
_atom_site_calc_flag
_atom_site_refinement_flags_posn
_atom_site_refinement_flags_adp
In1 In 0.27045(2) 0.17224(2) 0.68269(2) 0.01448(3) Uani 1 1 d . .
N1 N 0.26514(11) 0.32201(10) 0.59087(9) 0.0170(2) Uani 1 1 d . .
C2 C 0.17488(13) 0.38251(13) 0.57255(12) 0.0224(3) Uani 1 1 d . .
H2 H 0.1157 0.3672 0.607 0.027 Uiso 1 1 calc R U
C3 C 0.16287(14) 0.46497(13) 0.50728(13) 0.0250(4) Uani 1 1 d . .
H3 H 0.0972 0.5053 0.4982 0.03 Uiso 1 1 calc R U
C4 C 0.24779(15) 0.48998(12) 0.45369(11) 0.0229(3) Uani 1 1 d . .
C5 C 0.34275(15) 0.42729(13) 0.47411(12) 0.0254(4) Uani 1 1 d . .
H5 H 0.4039 0.4409 0.4416 0.03 Uiso 1 1 calc R U
C6 C 0.34691(14) 0.34674(12) 0.54080(12) 0.0215(3) Uani 1 1 d . .
H6 H 0.412 0.3055 0.5525 0.026 Uiso 1 1 calc R U
N7 N 0.23732(14) 0.56995(12) 0.38732(11) 0.0319(4) Uani 1 1 d . .
C8 C 0.13354(19) 0.62664(15) 0.36438(14) 0.0402(5) Uani 1 1 d . .
H8A H 0.137 0.6748 0.3093 0.06 Uiso 1 1 calc R U
H8B H 0.12 0.6676 0.4216 0.06 Uiso 1 1 calc R U
H8C H 0.074 0.5756 0.3469 0.06 Uiso 1 1 calc R U
C9 C 0.3272(2) 0.60548(17) 0.34052(17) 0.0528(7) Uani 1 1 d . .
H9A H 0.3369 0.5568 0.2873 0.079 Uiso 1 1 calc R U
H9B H 0.3943 0.607 0.3884 0.079 Uiso 1 1 calc R U
H9C H 0.3117 0.6769 0.314 0.079 Uiso 1 1 calc R U
C11 C 0.13370(13) 0.19708(12) 0.76182(11) 0.0170(3) Uani 1 1 d . .
C12 C 0.13526(14) 0.27912(13) 0.82992(12) 0.0224(3) Uani 1 1 d . .
H12 H 0.1963 0.3258 0.8397 0.027 Uiso 1 1 calc R U
C13 C 0.05022(14) 0.29457(15) 0.88381(13) 0.0265(4) Uani 1 1 d . .
H13 H 0.0536 0.3513 0.9294 0.032 Uiso 1 1 calc R U
C14 C -0.03930(14) 0.22751(15) 0.87122(12) 0.0257(4) Uani 1 1 d . .
H14 H -0.0977 0.2382 0.9077 0.031 Uiso 1 1 calc R U
C15 C -0.04322(14) 0.14485(14) 0.80525(12) 0.0239(3) Uani 1 1 d . .
H15 H -0.1041 0.0979 0.7968 0.029 Uiso 1 1 calc R U
C16 C 0.04173(13) 0.13029(13) 0.75129(11) 0.0186(3) Uani 1 1 d . .
H16 H 0.0375 0.0734 0.7059 0.022 Uiso 1 1 calc R U
C21 C 0.26035(13) 0.05356(12) 0.56760(11) 0.0170(3) Uani 1 1 d . .
C22 C 0.34333(14) 0.05101(12) 0.50929(11) 0.0208(3) Uani 1 1 d . .
H22 H 0.4035 0.0982 0.5235 0.025 Uiso 1 1 calc R U
C23 C 0.34037(15) -0.01875(13) 0.43092(12) 0.0247(3) Uani 1 1 d . .
H23 H 0.3984 -0.019 0.3929 0.03 Uiso 1 1 calc R U
C24 C 0.25315(15) -0.08773(13) 0.40826(12) 0.0251(4) Uani 1 1 d . .
H24 H 0.2505 -0.1349 0.3544 0.03 Uiso 1 1 calc R U
C25 C 0.16992(15) -0.08730(13) 0.46475(12) 0.0250(4) Uani 1 1 d . .
H25 H 0.1096 -0.1343 0.4498 0.03 Uiso 1 1 calc R U
C26 C 0.17422(14) -0.01793(13) 0.54379(12) 0.0218(3) Uani 1 1 d . .
H26 H 0.1169 -0.0194 0.5825 0.026 Uiso 1 1 calc R U
C31 C 0.43548(12) 0.18625(12) 0.76220(10) 0.0154(3) Uani 1 1 d . .
C32 C 0.47113(14) 0.27567(13) 0.81753(12) 0.0218(3) Uani 1 1 d . .
H32 H 0.4238 0.3352 0.8163 0.026 Uiso 1 1 calc R U
C33 C 0.57391(15) 0.27994(15) 0.87436(12) 0.0276(4) Uani 1 1 d . .
H33 H 0.596 0.3418 0.9114 0.033 Uiso 1 1 calc R U
C34 C 0.64405(14) 0.19410(15) 0.87702(13) 0.0278(4) Uani 1 1 d . .
H34 H 0.7139 0.1963 0.9165 0.033 Uiso 1 1 calc R U
C35 C 0.61178(14) 0.10484(14) 0.82166(12) 0.0241(3) Uani 1 1 d . .
H35 H 0.66 0.0461 0.8223 0.029 Uiso 1 1 calc R U
C36 C 0.50902(13) 0.10148(12) 0.76542(11) 0.0183(3) Uani 1 1 d . .
H36 H 0.4879 0.0398 0.7279 0.022 Uiso 1 1 calc R U

loop_
_atom_site_aniso_label
_atom_site_aniso_U_11
_atom_site_aniso_U_22
_atom_site_aniso_U_33
_atom_site_aniso_U_23
_atom_site_aniso_U_13
_atom_site_aniso_U_12
In1 0.01327(5) 0.01487(5) 0.01527(5) -0.00112(4) 0.00205(4) -0.00056(4)
N1 0.0172(6) 0.0159(6) 0.0177(6) -0.0005(5) 0.0024(5) -0.0016(5)
C2 0.0149(8) 0.0226(8) 0.0288(9) 0.0031(6) 0.0007(6) -0.0021(6)
C3 0.0207(8) 0.0209(8) 0.0311(9) 0.0045(6) -0.0036(7) -0.0003(6)
C4 0.0360(10) 0.0151(7) 0.0157(7) -0.0021(5) -0.0020(7) -0.0040(7)
C5 0.0357(10) 0.0206(8) 0.0231(8) -0.0015(6) 0.0149(7) -0.0032(7)
C6 0.0241(8) 0.0186(8) 0.0239(8) -0.0008(6) 0.0101(7) 0.0008(6)
N7 0.0505(10) 0.0216(7) 0.0218(7) 0.0049(6) -0.0006(7) -0.0046(7)
C8 0.0627(15) 0.0219(9) 0.0298(10) 0.0053(7) -0.0134(10) 0.0007(9)
C9 0.0882(19) 0.0297(11) 0.0518(14) 0.0160(9) 0.0468(14) 0.0198(12)
C11 0.0144(7) 0.0200(7) 0.0165(7) 0.0019(5) 0.0020(6) 0.0014(6)
C12 0.0177(8) 0.0252(8) 0.0242(8) -0.0035(6) 0.0033(6) -0.0032(7)
C13 0.0234(9) 0.0323(9) 0.0237(8) -0.0072(7) 0.0029(7) 0.0039(7)
C14 0.0180(8) 0.0404(10) 0.0199(8) 0.0024(7) 0.0063(6) 0.0045(7)
C15 0.0161(8) 0.0318(9) 0.0233(8) 0.0052(7) 0.0010(6) -0.0048(7)
C16 0.0181(8) 0.0199(7) 0.0173(7) 0.0008(6) 0.0009(6) -0.0010(6)
C21 0.0193(8) 0.0142(7) 0.0165(7) -0.0001(5) -0.0002(6) 0.0014(6)
C22 0.0238(8) 0.0173(7) 0.0217(8) -0.0006(6) 0.0047(6) -0.0022(6)
C23 0.0342(10) 0.0218(8) 0.0197(8) 0.0010(6) 0.0093(7) 0.0032(7)
C24 0.0393(10) 0.0179(8) 0.0164(7) -0.0030(6) -0.0008(7) 0.0045(7)
C25 0.0290(9) 0.0191(8) 0.0248(8) -0.0047(6) -0.0031(7) -0.0036(7)
C26 0.0209(8) 0.0202(7) 0.0240(8) -0.0042(6) 0.0030(6) -0.0023(6)
C31 0.0140(7) 0.0188(7) 0.0137(6) 0.0003(5) 0.0032(5) -0.0017(6)
C32 0.0222(8) 0.0195(8) 0.0234(8) -0.0011(6) 0.0025(6) -0.0009(6)
C33 0.0289(10) 0.0278(9) 0.0247(8) -0.0043(7) -0.0006(7) -0.0108(7)
C34 0.0174(8) 0.0419(11) 0.0220(8) 0.0069(7) -0.0040(7) -0.0068(7)
C35 0.0177(8) 0.0311(9) 0.0238(8) 0.0087(7) 0.0037(6) 0.0060(7)
C36 0.0191(8) 0.0212(7) 0.0157(7) 0.0010(5) 0.0055(6) 0.0000(6)

loop_
_atom_type_symbol
_atom_type_description
_atom_type_scat_dispersion_real
_atom_type_scat_dispersion_imag
_atom_type_scat_source
C C 0.0033 0.0016 'International Tables Vol C Tables 4.2.6.8 and 6.1.1.4'
H H 0 0 'International Tables Vol C Tables 4.2.6.8 and 6.1.1.4'
In In -0.7276 1.31 'International Tables Vol C Tables 4.2.6.8 and 6.1.1.4'
N N 0.0061 0.0033 'International Tables Vol C Tables 4.2.6.8 and 6.1.1.4'

loop_
_geom_angle_atom_site_label_1
_geom_angle_atom_site_label_2
_geom_angle_atom_site_label_3
_geom_angle
C11 In1 C31 118.36(6)
C11 In1 C21 120.35(6)
C31 In1 C21 111.89(6)
C11 In1 N1 101.70(5)
C31 In1 N1 99.30(5)
C21 In1 N1 99.74(5)
C2 N1 C6 115.93(14)
C2 N1 In1 122.10(10)
C6 N1 In1 121.35(10)
N1 C2 C3 124.06(16)
N1 C2 H2 118
C3 C2 H2 118
C2 C3 C4 120.09(16)
C2 C3 H3 120
C4 C3 H3 120
N7 C4 C5 123.05(16)
N7 C4 C3 121.33(16)
C5 C4 C3 115.63(14)
C6 C5 C4 119.90(16)
C6 C5 H5 120.1
C4 C5 H5 120.1
N1 C6 C5 124.38(16)
N1 C6 H6 117.8
C5 C6 H6 117.8
C4 N7 C9 122.32(17)
C4 N7 C8 120.16(16)
C9 N7 C8 117.47(16)
N7 C8 H8A 109.5
N7 C8 H8B 109.5
H8A C8 H8B 109.5
N7 C8 H8C 109.5
H8A C8 H8C 109.5
H8B C8 H8C 109.5
N7 C9 H9A 109.5
N7 C9 H9B 109.5
H9A C9 H9B 109.5
N7 C9 H9C 109.5
H9A C9 H9C 109.5
H9B C9 H9C 109.5
C12 C11 C16 116.31(14)
C12 C11 In1 120.94(11)
C16 C11 In1 122.69(11)
C13 C12 C11 122.03(15)
C13 C12 H12 119
C11 C12 H12 119
C14 C13 C12 120.07(16)
C14 C13 H13 120
C12 C13 H13 120
C15 C14 C13 119.55(15)
C15 C14 H14 120.2
C13 C14 H14 120.2
C14 C15 C16 120.04(15)
C14 C15 H15 120
C16 C15 H15 120
C15 C16 C11 122.00(15)
C15 C16 H16 119
C11 C16 H16 119
C26 C21 C22 116.63(14)
C26 C21 In1 125.12(11)
C22 C21 In1 118.17(11)
C23 C22 C21 121.90(15)
C23 C22 H22 119.1
C21 C22 H22 119.1
C24 C23 C22 120.16(16)
C24 C23 H23 119.9
C22 C23 H23 119.9
C25 C24 C23 119.30(15)
C25 C24 H24 120.4
C23 C24 H24 120.4
C24 C25 C26 120.12(16)
C24 C25 H25 119.9
C26 C25 H25 119.9
C25 C26 C21 121.88(15)
C25 C26 H26 119.1
C21 C26 H26 119.1
C32 C31 C36 116.74(14)
C32 C31 In1 122.52(11)
C36 C31 In1 120.60(11)
C33 C32 C31 121.81(16)
C33 C32 H32 119.1
C31 C32 H32 119.1
C34 C33 C32 119.97(16)
C34 C33 H33 120
C32 C33 H33 120
C33 C34 C35 119.60(16)
C33 C34 H34 120.2
C35 C34 H34 120.2
C34 C35 C36 119.88(16)
C34 C35 H35 120.1
C36 C35 H35 120.1
C35 C36 C31 121.99(15)
C35 C36 H36 119
C31 C36 H36 119

loop_
_geom_bond_atom_site_label_1
_geom_bond_atom_site_label_2
_geom_bond_distance
In1 C11 2.1686(15)
In1 C31 2.1730(15)
In1 C21 2.1752(15)
In1 N1 2.2718(12)
N1 C2 1.343(2)
N1 C6 1.344(2)
C2 C3 1.371(2)
C2 H2 0.95
C3 C4 1.408(2)
C3 H3 0.95
C4 N7 1.357(2)
C4 C5 1.407(2)
C5 C6 1.368(2)
C5 H5 0.95
C6 H6 0.95
N7 C9 1.438(3)
N7 C8 1.460(3)
C8 H8A 0.98
C8 H8B 0.98
C8 H8C 0.98
C9 H9A 0.98
C9 H9B 0.98
C9 H9C 0.98
C11 C12 1.398(2)
C11 C16 1.404(2)
C12 C13 1.390(2)
C12 H12 0.95
C13 C14 1.382(3)
C13 H13 0.95
C14 C15 1.382(3)
C14 H14 0.95
C15 C16 1.388(2)
C15 H15 0.95
C16 H16 0.95
C21 C26 1.396(2)
C21 C22 1.396(2)
C22 C23 1.392(2)
C22 H22 0.95
C23 C24 1.384(2)
C23 H23 0.95
C24 C25 1.381(3)
C24 H24 0.95
C25 C26 1.395(2)
C25 H25 0.95
C26 H26 0.95
C31 C32 1.397(2)
C31 C36 1.399(2)
C32 C33 1.390(2)
C32 H32 0.95
C33 C34 1.384(3)
C33 H33 0.95
C34 C35 1.386(3)
C34 H34 0.95
C35 C36 1.386(2)
C35 H35 0.95
C36 H36 0.95

loop_
_geom_torsion_atom_site_label_1
_geom_torsion_atom_site_label_2
_geom_torsion_atom_site_label_3
_geom_torsion_atom_site_label_4
_geom_torsion
C6 N1 C2 C3 0.2(2)
In1 N1 C2 C3 -170.82(13)
N1 C2 C3 C4 0.7(3)
C2 C3 C4 N7 178.80(15)
C2 C3 C4 C5 -1.5(2)
N7 C4 C5 C6 -178.89(16)
C3 C4 C5 C6 1.4(2)
C2 N1 C6 C5 -0.3(2)
In1 N1 C6 C5 170.80(13)
C4 C5 C6 N1 -0.5(3)
C5 C4 N7 C9 -7.5(3)
C3 C4 N7 C9 172.22(18)
C5 C4 N7 C8 175.38(16)
C3 C4 N7 C8 -4.9(2)
C16 C11 C12 C13 -0.5(2)
In1 C11 C12 C13 -177.90(13)
C11 C12 C13 C14 0.3(3)
C12 C13 C14 C15 0.4(3)
C13 C14 C15 C16 -0.8(3)
C14 C15 C16 C11 0.5(2)
C12 C11 C16 C15 0.1(2)
In1 C11 C16 C15 177.47(12)
C26 C21 C22 C23 0.4(2)
In1 C21 C22 C23 -176.68(12)
C21 C22 C23 C24 0.5(3)
C22 C23 C24 C25 -0.7(2)
C23 C24 C25 C26 -0.1(3)
C24 C25 C26 C21 1.0(3)
C22 C21 C26 C25 -1.1(2)
In1 C21 C26 C25 175.71(12)
C36 C31 C32 C33 -1.0(2)
In1 C31 C32 C33 174.65(12)
C31 C32 C33 C34 0.1(3)
C32 C33 C34 C35 1.0(3)
C33 C34 C35 C36 -1.1(2)
C34 C35 C36 C31 0.1(2)
C32 C31 C36 C35 0.9(2)
In1 C31 C36 C35 -174.85(11)
